data_7120508
loop_
_publ_author_name
'Bansode, Avinash H.'
'Shaikh, Samir R.'
'Gonnade, Rajesh G.'
'Patil, Nitin T.'

_publ_section_title
;
 Intramolecular ipso-arylative cyclization of aryl-alkynoates and
 N-arylpropiolamides with aryldiazonium salts through merged gold/visible
 light photoredox catalysis
;
_journal_name_full 'Chem. Commun.'
_journal_paper_doi 10.1039/C7CC04010E
_journal_year 2017
_chemical_formula_moiety 'C21 H13 N O5'
_chemical_formula_sum 'C21 H13 N O5'
_chemical_formula_weight 359.32
_space_group_crystal_system monoclinic
_space_group_IT_number 14
_space_group_name_Hall '-P 2yn'
_space_group_name_H-M_alt 'P 1 21/n 1'
_symmetry_space_group_name_Hall '-P 2yn'
_symmetry_space_group_name_H-M 'P 1 21/n 1'
_atom_sites_solution_hydrogens geom
_audit_creation_method SHELXL-2014/7
_audit_update_record
;
2017-04-27 deposited with the CCDC.
2017-07-24 downloaded from the CCDC.
;
_cell_angle_alpha 90
_cell_angle_beta 93.0530(10)
_cell_angle_gamma 90
_cell_formula_units_Z 4
_cell_length_a 8.4218(3)
_cell_length_b 19.7062(6)
_cell_length_c 10.0798(3)
_cell_measurement_reflns_used 9956
_cell_measurement_temperature 100(2)
_cell_measurement_theta_max 30.51
_cell_measurement_theta_min 2.63
_cell_volume 1670.49(9)
_computing_cell_refinement 'Bruker SAINT'
_computing_data_collection 'Bruker APEX2'
_computing_data_reduction 'Bruker SAINT'
_computing_molecular_graphics 'Bruker SHELXTL'
_computing_publication_material 'Bruker SHELXTL'
_computing_structure_refinement 'SHELXL-2014 (Sheldrick 2014)'
_computing_structure_solution 'SHELXS-97 (Sheldrick 2008)'
_diffrn_ambient_temperature 100(2)
_diffrn_measured_fraction_theta_full 0.981
_diffrn_measured_fraction_theta_max 0.981
_diffrn_measurement_device_type 'Bruker APEX-II CCD'
_diffrn_measurement_method '\f and \w scans'
_diffrn_radiation_type MoK\a
_diffrn_radiation_wavelength 0.71073
_diffrn_reflns_av_R_equivalents 0.0221
_diffrn_reflns_av_unetI/netI 0.0128
_diffrn_reflns_Laue_measured_fraction_full 0.981
_diffrn_reflns_Laue_measured_fraction_max 0.981
_diffrn_reflns_limit_h_max 10
_diffrn_reflns_limit_h_min -10
_diffrn_reflns_limit_k_max 23
_diffrn_reflns_limit_k_min -23
_diffrn_reflns_limit_l_max 11
_diffrn_reflns_limit_l_min -11
_diffrn_reflns_number 22846
_diffrn_reflns_point_group_measured_fraction_full 0.981
_diffrn_reflns_point_group_measured_fraction_max 0.981
_diffrn_reflns_theta_full 24.996
_diffrn_reflns_theta_max 24.996
_diffrn_reflns_theta_min 2.633
_exptl_absorpt_coefficient_mu 0.103
_exptl_absorpt_correction_T_max 0.989
_exptl_absorpt_correction_T_min 0.977
_exptl_absorpt_correction_type multi-scan
_exptl_absorpt_process_details SADABS,BRUKER
_exptl_crystal_colour COLOURLESS
_exptl_crystal_density_diffrn 1.429
_exptl_crystal_description PLATE
_exptl_crystal_F_000 744
_exptl_crystal_recrystallization_method 'Re-crystallisation from solvent: CHLOROFORM'
_exptl_crystal_size_max 0.230
_exptl_crystal_size_mid 0.180
_exptl_crystal_size_min 0.110
_refine_diff_density_max 0.319
_refine_diff_density_min -0.197
_refine_diff_density_rms 0.035
_refine_ls_extinction_method none
_refine_ls_goodness_of_fit_ref 1.031
_refine_ls_hydrogen_treatment constr
_refine_ls_matrix_type full
_refine_ls_number_parameters 244
_refine_ls_number_reflns 2879
_refine_ls_number_restraints 0
_refine_ls_restrained_S_all 1.031
_refine_ls_R_factor_all 0.0357
_refine_ls_R_factor_gt 0.0342
_refine_ls_shift/su_max 0.000
_refine_ls_shift/su_mean 0.000
_refine_ls_structure_factor_coef Fsqd
_refine_ls_weighting_details 'w=1/[\s^2^(Fo^2^)+(0.0262P)^2^+1.1174P] where P=(Fo^2^+2Fc^2^)/3'
_refine_ls_weighting_scheme calc
_refine_ls_wR_factor_gt 0.0802
_refine_ls_wR_factor_ref 0.0814
_reflns_Friedel_coverage 0.000
_reflns_number_gt 2737
_reflns_number_total 2879
_reflns_threshold_expression 'I > 2\s(I)'
_cod_data_source_file c7cc04010e2.cif
_cod_data_source_block AB
_cod_depositor_comments
;
The following automatic conversions were performed:

'_exptl_absorpt_correction_type' value 'MULTI-SCAN' changed to
'multi-scan' according to
/home/data/users/saulius/crontab/automatic-downloads/rss-feeds/RSC/lib/dictionaries/cif_core.dic
dictionary named 'cif_core.dic' version 2.4.2 from 2011-04-26.

Automatic conversion script
Id: cif_fix_values 4973 2017-02-22 13:04:09Z antanas 
;
_cod_database_code 7120508
_shelx_shelxl_version_number 2014/7
_shelx_space_group_comment
;
The symmetry employed for this shelxl refinement is uniquely defined
by the following loop, which should always be used as a source of
symmetry information in preference to the above space-group names.
They are only intended as comments.
;
_shelx_estimated_absorpt_t_min 0.977
_shelx_estimated_absorpt_t_max 0.989

loop_
_space_group_symop_operation_xyz
'x, y, z'
'-x+1/2, y+1/2, -z+1/2'
'-x, -y, -z'
'x-1/2, -y-1/2, z-1/2'

loop_
_atom_site_label
_atom_site_type_symbol
_atom_site_fract_x
_atom_site_fract_y
_atom_site_fract_z
_atom_site_U_iso_or_equiv
_atom_site_adp_type
_atom_site_occupancy
_atom_site_site_symmetry_order
_atom_site_calc_flag
_atom_site_refinement_flags_posn
_atom_site_refinement_flags_adp
O1 O 0.77510(13) 1.02749(5) 0.45660(12) 0.0344(3) Uani 1 1 d . .
O2 O 0.58216(12) 0.70809(5) 0.09604(9) 0.0244(2) Uani 1 1 d . .
O3 O 0.64774(11) 0.80558(5) 0.19749(9) 0.0218(2) Uani 1 1 d . .
O4 O 0.17238(15) 0.46463(6) 0.53675(13) 0.0409(3) Uani 1 1 d . .
O5 O 0.28890(13) 0.41973(5) 0.37287(12) 0.0357(3) Uani 1 1 d . .
C1 C 0.73658(17) 0.97103(7) 0.41521(14) 0.0230(3) Uani 1 1 d . .
C2 C 0.57685(17) 0.95779(7) 0.35386(14) 0.0231(3) Uani 1 1 d . .
H2 H 0.5039 0.9943 0.3420 0.028 Uiso 1 1 calc R U
C3 C 0.53233(16) 0.89592(7) 0.31465(13) 0.0210(3) Uani 1 1 d . .
H3 H 0.4280 0.8898 0.2760 0.025 Uiso 1 1 calc R U
C4 C 0.64020(16) 0.83527(7) 0.32895(12) 0.0181(3) Uani 1 1 d . .
C5 C 0.80568(16) 0.85218(7) 0.38124(13) 0.0195(3) Uani 1 1 d . .
H5A H 0.8834 0.8172 0.3847 0.023 Uiso 1 1 calc R U
C6 C 0.84857(16) 0.91366(7) 0.42289(13) 0.0213(3) Uani 1 1 d . .
H6 H 0.9540 0.9208 0.4585 0.026 Uiso 1 1 calc R U
C7 C 0.57187(14) 0.77804(6) 0.41098(12) 0.0156(3) Uani 1 1 d . .
C8 C 0.54511(15) 0.72327(6) 0.33325(12) 0.0165(3) Uani 1 1 d . .
C9 C 0.59053(15) 0.74063(7) 0.19696(13) 0.0186(3) Uani 1 1 d . .
C10 C 0.55627(15) 0.78720(6) 0.55512(12) 0.0163(3) Uani 1 1 d . .
C11 C 0.46099(16) 0.83866(7) 0.60341(13) 0.0202(3) Uani 1 1 d . .
H11 H 0.4040 0.8681 0.5433 0.024 Uiso 1 1 calc R U
C12 C 0.44975(17) 0.84675(7) 0.73965(14) 0.0234(3) Uani 1 1 d . .
H12 H 0.3854 0.8819 0.7725 0.028 Uiso 1 1 calc R U
C13 C 0.53151(17) 0.80398(7) 0.82735(13) 0.0237(3) Uani 1 1 d . .
H13 H 0.5232 0.8097 0.9203 0.028 Uiso 1 1 calc R U
C14 C 0.62635(16) 0.75237(7) 0.77971(13) 0.0227(3) Uani 1 1 d . .
H14 H 0.6823 0.7229 0.8403 0.027 Uiso 1 1 calc R U
C15 C 0.63904(16) 0.74409(7) 0.64453(13) 0.0191(3) Uani 1 1 d . .
H15 H 0.7042 0.7090 0.6123 0.023 Uiso 1 1 calc R U
C16 C 0.47538(15) 0.65668(6) 0.36401(12) 0.0165(3) Uani 1 1 d . .
C17 C 0.37585(15) 0.64972(7) 0.46967(13) 0.0187(3) Uani 1 1 d . .
H17 H 0.3557 0.6879 0.5238 0.022 Uiso 1 1 calc R U
C18 C 0.30598(16) 0.58796(7) 0.49684(13) 0.0196(3) Uani 1 1 d . .
H18 H 0.2395 0.5833 0.5695 0.024 Uiso 1 1 calc R U
C19 C 0.33523(16) 0.53352(7) 0.41608(14) 0.0212(3) Uani 1 1 d . .
N1 N 0.25967(14) 0.46805(6) 0.44441(13) 0.0271(3) Uani 1 1 d . .
C20 C 0.43269(17) 0.53813(7) 0.31031(14) 0.0241(3) Uani 1 1 d . .
H20 H 0.4511 0.4997 0.2564 0.029 Uiso 1 1 calc R U
C21 C 0.50300(16) 0.60000(7) 0.28467(13) 0.0218(3) Uani 1 1 d . .
H21 H 0.5706 0.6040 0.2126 0.026 Uiso 1 1 calc R U

loop_
_atom_site_aniso_label
_atom_site_aniso_U_11
_atom_site_aniso_U_22
_atom_site_aniso_U_33
_atom_site_aniso_U_23
_atom_site_aniso_U_13
_atom_site_aniso_U_12
O1 0.0314(6) 0.0195(5) 0.0526(7) -0.0055(5) 0.0043(5) -0.0028(4)
O2 0.0294(5) 0.0290(5) 0.0149(5) -0.0025(4) 0.0030(4) -0.0016(4)
O3 0.0285(5) 0.0224(5) 0.0148(5) 0.0018(4) 0.0049(4) -0.0039(4)
O4 0.0429(7) 0.0306(6) 0.0502(7) 0.0129(5) 0.0104(6) -0.0108(5)
O5 0.0378(6) 0.0175(5) 0.0504(7) -0.0036(5) -0.0104(5) -0.0018(4)
C1 0.0246(7) 0.0189(7) 0.0261(7) 0.0024(5) 0.0075(6) -0.0019(5)
C2 0.0232(7) 0.0187(7) 0.0280(7) 0.0069(6) 0.0059(6) 0.0035(5)
C3 0.0185(6) 0.0240(7) 0.0205(7) 0.0076(5) 0.0015(5) 0.0007(5)
C4 0.0213(7) 0.0182(7) 0.0151(6) 0.0013(5) 0.0034(5) -0.0006(5)
C5 0.0183(6) 0.0204(7) 0.0204(7) 0.0040(5) 0.0054(5) 0.0019(5)
C6 0.0186(6) 0.0225(7) 0.0230(7) 0.0027(5) 0.0027(5) -0.0012(5)
C7 0.0132(6) 0.0166(6) 0.0171(6) 0.0024(5) 0.0016(5) 0.0020(5)
C8 0.0151(6) 0.0193(7) 0.0151(6) 0.0011(5) 0.0014(5) 0.0029(5)
C9 0.0178(6) 0.0208(7) 0.0173(7) 0.0017(5) 0.0022(5) 0.0011(5)
C10 0.0178(6) 0.0149(6) 0.0164(6) -0.0005(5) 0.0029(5) -0.0039(5)
C11 0.0235(7) 0.0165(6) 0.0208(7) 0.0007(5) 0.0044(5) -0.0007(5)
C12 0.0267(7) 0.0193(7) 0.0249(7) -0.0060(5) 0.0084(6) -0.0031(5)
C13 0.0279(7) 0.0278(7) 0.0159(7) -0.0043(5) 0.0053(5) -0.0103(6)
C14 0.0216(7) 0.0276(7) 0.0186(7) 0.0051(5) -0.0020(5) -0.0056(6)
C15 0.0192(6) 0.0185(6) 0.0200(7) 0.0002(5) 0.0027(5) -0.0009(5)
C16 0.0158(6) 0.0179(6) 0.0155(6) 0.0011(5) -0.0017(5) 0.0014(5)
C17 0.0208(7) 0.0183(6) 0.0171(6) -0.0008(5) 0.0011(5) 0.0004(5)
C18 0.0208(6) 0.0208(7) 0.0173(6) 0.0015(5) 0.0019(5) -0.0010(5)
C19 0.0214(7) 0.0165(7) 0.0251(7) 0.0039(5) -0.0059(5) -0.0020(5)
N1 0.0259(6) 0.0188(6) 0.0353(7) 0.0037(5) -0.0093(5) -0.0011(5)
C20 0.0280(7) 0.0185(7) 0.0256(7) -0.0053(6) -0.0012(6) 0.0025(6)
C21 0.0240(7) 0.0221(7) 0.0195(7) -0.0024(5) 0.0029(5) 0.0012(5)

loop_
_atom_type_symbol
_atom_type_description
_atom_type_scat_dispersion_real
_atom_type_scat_dispersion_imag
_atom_type_scat_source
C C 0.0033 0.0016 'International Tables Vol C Tables 4.2.6.8 and 6.1.1.4'
H H 0.0000 0.0000 'International Tables Vol C Tables 4.2.6.8 and 6.1.1.4'
O O 0.0106 0.0060 'International Tables Vol C Tables 4.2.6.8 and 6.1.1.4'
N N 0.0061 0.0033 'International Tables Vol C Tables 4.2.6.8 and 6.1.1.4'

loop_
_geom_angle_atom_site_label_1
_geom_angle_atom_site_label_2
_geom_angle_atom_site_label_3
_geom_angle
C9 O3 C4 110.36(9)
O1 C1 C2 121.51(13)
O1 C1 C6 121.47(13)
C2 C1 C6 117.01(12)
C3 C2 C1 121.59(12)
C3 C2 H2 119.2
C1 C2 H2 119.2
C2 C3 C4 122.75(12)
C2 C3 H3 118.6
C4 C3 H3 118.6
O3 C4 C5 108.95(10)
O3 C4 C3 106.75(10)
C5 C4 C3 113.72(11)
O3 C4 C7 103.42(10)
C5 C4 C7 110.06(10)
C3 C4 C7 113.29(11)
C6 C5 C4 123.10(12)
C6 C5 H5A 118.5
C4 C5 H5A 118.5
C5 C6 C1 121.48(13)
C5 C6 H6 119.3
C1 C6 H6 119.3
C8 C7 C10 130.54(12)
C8 C7 C4 109.45(11)
C10 C7 C4 119.84(11)
C7 C8 C16 130.27(12)
C7 C8 C9 108.09(11)
C16 C8 C9 121.56(11)
O2 C9 O3 120.50(12)
O2 C9 C8 130.83(12)
O3 C9 C8 108.66(11)
C11 C10 C15 119.52(12)
C11 C10 C7 120.96(11)
C15 C10 C7 119.52(11)
C12 C11 C10 119.86(13)
C12 C11 H11 120.1
C10 C11 H11 120.1
C13 C12 C11 120.33(13)
C13 C12 H12 119.8
C11 C12 H12 119.8
C12 C13 C14 120.05(12)
C12 C13 H13 120.0
C14 C13 H13 120.0
C15 C14 C13 120.10(13)
C15 C14 H14 120.0
C13 C14 H14 120.0
C14 C15 C10 120.13(13)
C14 C15 H15 119.9
C10 C15 H15 119.9
C17 C16 C21 118.80(12)
C17 C16 C8 120.57(11)
C21 C16 C8 120.58(12)
C18 C17 C16 121.02(12)
C18 C17 H17 119.5
C16 C17 H17 119.5
C19 C18 C17 118.45(12)
C19 C18 H18 120.8
C17 C18 H18 120.8
C18 C19 C20 122.48(12)
C18 C19 N1 118.36(12)
C20 C19 N1 119.16(12)
O4 N1 O5 123.64(13)
O4 N1 C19 118.75(12)
O5 N1 C19 117.61(13)
C19 C20 C21 118.60(12)
C19 C20 H20 120.7
C21 C20 H20 120.7
C20 C21 C16 120.64(12)
C20 C21 H21 119.7
C16 C21 H21 119.7

loop_
_geom_bond_atom_site_label_1
_geom_bond_atom_site_label_2
_geom_bond_distance
O1 C1 1.2258(17)
O2 C9 1.2013(16)
O3 C9 1.3676(16)
O3 C4 1.4530(15)
O4 N1 1.2183(17)
O5 N1 1.2273(16)
C1 C2 1.474(2)
C1 C6 1.4716(19)
C2 C3 1.329(2)
C2 H2 0.9500
C3 C4 1.5035(18)
C3 H3 0.9500
C4 C5 1.5009(19)
C4 C7 1.5290(17)
C5 C6 1.3261(19)
C5 H5A 0.9500
C6 H6 0.9500
C7 C8 1.3455(18)
C7 C10 1.4768(17)
C8 C16 1.4773(18)
C8 C9 1.4854(18)
C10 C11 1.3968(18)
C10 C15 1.3974(18)
C11 C12 1.3907(19)
C11 H11 0.9500
C12 C13 1.379(2)
C12 H12 0.9500
C13 C14 1.394(2)
C13 H13 0.9500
C14 C15 1.3821(19)
C14 H14 0.9500
C15 H15 0.9500
C16 C17 1.3968(18)
C16 C21 1.4004(18)
C17 C18 1.3856(19)
C17 H17 0.9500
C18 C19 1.3767(19)
C18 H18 0.9500
C19 C20 1.383(2)
C19 N1 1.4732(17)
C20 C21 1.386(2)
C20 H20 0.9500
C21 H21 0.9500

loop_
_geom_torsion_atom_site_label_1
_geom_torsion_atom_site_label_2
_geom_torsion_atom_site_label_3
_geom_torsion_atom_site_label_4
_geom_torsion
O1 C1 C2 C3 -176.75(14)
C6 C1 C2 C3 4.1(2)
C1 C2 C3 C4 -0.3(2)
C9 O3 C4 C5 118.01(11)
C9 O3 C4 C3 -118.79(11)
C9 O3 C4 C7 0.96(13)
C2 C3 C4 O3 -124.76(13)
C2 C3 C4 C5 -4.57(18)
C2 C3 C4 C7 122.07(14)
O3 C4 C5 C6 125.03(13)
C3 C4 C5 C6 6.10(18)
C7 C4 C5 C6 -122.22(14)
C4 C5 C6 C1 -2.7(2)
O1 C1 C6 C5 178.24(14)
C2 C1 C6 C5 -2.58(19)
O3 C4 C7 C8 0.01(13)
C5 C4 C7 C8 -116.26(12)
C3 C4 C7 C8 115.18(12)
O3 C4 C7 C10 175.76(10)
C5 C4 C7 C10 59.49(15)
C3 C4 C7 C10 -69.08(15)
C10 C7 C8 C16 7.3(2)
C4 C7 C8 C16 -177.56(12)
C10 C7 C8 C9 -176.03(12)
C4 C7 C8 C9 -0.89(14)
C4 O3 C9 O2 177.65(12)
C4 O3 C9 C8 -1.52(14)
C7 C8 C9 O2 -177.54(14)
C16 C8 C9 O2 -0.5(2)
C7 C8 C9 O3 1.52(14)
C16 C8 C9 O3 178.54(11)
C8 C7 C10 C11 -124.53(15)
C4 C7 C10 C11 60.75(17)
C8 C7 C10 C15 55.99(19)
C4 C7 C10 C15 -118.73(13)
C15 C10 C11 C12 0.25(19)
C7 C10 C11 C12 -179.23(12)
C10 C11 C12 C13 -0.4(2)
C11 C12 C13 C14 0.1(2)
C12 C13 C14 C15 0.2(2)
C13 C14 C15 C10 -0.3(2)
C11 C10 C15 C14 0.08(19)
C7 C10 C15 C14 179.58(12)
C7 C8 C16 C17 22.9(2)
C9 C8 C16 C17 -153.43(12)
C7 C8 C16 C21 -159.59(13)
C9 C8 C16 C21 24.12(18)
C21 C16 C17 C18 0.42(19)
C8 C16 C17 C18 178.01(12)
C16 C17 C18 C19 -0.82(19)
C17 C18 C19 C20 0.7(2)
C17 C18 C19 N1 -179.46(11)
C18 C19 N1 O4 1.08(18)
C20 C19 N1 O4 -179.09(13)
C18 C19 N1 O5 -178.85(12)
C20 C19 N1 O5 0.98(18)
C18 C19 C20 C21 -0.2(2)
N1 C19 C20 C21 179.97(12)
C19 C20 C21 C16 -0.2(2)
C17 C16 C21 C20 0.11(19)
C8 C16 C21 C20 -177.48(12)
